data_4342842
loop_
_publ_author_name
'Miller, Reece G.'
'Brooker, Sally'

_publ_section_title
;
 Spin Crossover, Reversible Redox, and Supramolecular Interactions in 3d
 Complexes of 4-(4-Pyridyl)-2,5-dipyrazyl-pyridine.
;
_journal_issue 11
_journal_name_full 'Inorganic chemistry'
_journal_page_first 5398
_journal_page_last 5409
_journal_paper_doi 10.1021/acs.inorgchem.5b00428
_journal_volume 54
_journal_year 2015
_chemical_formula_sum 'C40 H30 B2 F8 N14 Zn'
_chemical_formula_weight 945.77
_chemical_name_systematic
; 
 ? 
;
_space_group_IT_number 2
_symmetry_cell_setting triclinic
_symmetry_space_group_name_Hall '-P 1'
_symmetry_space_group_name_H-M 'P -1'
_atom_sites_solution_hydrogens geom
_atom_sites_solution_primary direct
_atom_sites_solution_secondary difmap
_audit_creation_method SHELXL-97
_cell_angle_alpha 66.737(5)
_cell_angle_beta 81.932(4)
_cell_angle_gamma 72.687(4)
_cell_formula_units_Z 2
_cell_length_a 12.5541(5)
_cell_length_b 13.0402(6)
_cell_length_c 14.6124(9)
_cell_measurement_reflns_used 8687
_cell_measurement_temperature 100(2)
_cell_measurement_theta_max 76.5520
_cell_measurement_theta_min 3.6880
_cell_volume 2097.4(2)
_computing_cell_refinement 'CrysAlisPRO (Agilent 2013)'
_computing_data_collection 'CrysAlisPRO (Agilent 2013)'
_computing_data_reduction 'CrysAlisPRO (Agilent 2013)'
_computing_molecular_graphics 'X-SEED (Barbour, 2001)'
_computing_publication_material 'enCIFer (CCDC 2008)'
_computing_structure_refinement 'SHELXL-97 (Sheldrick, 1997)'
_computing_structure_solution 'SHELXS-97 (Sheldrick, 1990)'
_diffrn_ambient_temperature 100(2)
_diffrn_measured_fraction_theta_full 0.987
_diffrn_measured_fraction_theta_max 0.987
_diffrn_measurement_device_type 'Agilent Supernova Dual diffractometer with an Atlas detector'
_diffrn_measurement_method \w
_diffrn_radiation_monochromator graphite
_diffrn_radiation_source 'fine-focus sealed tube'
_diffrn_radiation_type CuK\a
_diffrn_radiation_wavelength 1.54184
_diffrn_reflns_av_R_equivalents 0.0704
_diffrn_reflns_av_sigmaI/netI 0.0673
_diffrn_reflns_limit_h_max 11
_diffrn_reflns_limit_h_min -15
_diffrn_reflns_limit_k_max 11
_diffrn_reflns_limit_k_min -16
_diffrn_reflns_limit_l_max 18
_diffrn_reflns_limit_l_min -18
_diffrn_reflns_number 26542
_diffrn_reflns_theta_full 76.65
_diffrn_reflns_theta_max 76.65
_diffrn_reflns_theta_min 3.29
_exptl_absorpt_coefficient_mu 1.563
_exptl_absorpt_correction_T_max 0.9332
_exptl_absorpt_correction_T_min 0.8173
_exptl_absorpt_correction_type multi-scan
_exptl_absorpt_process_details '(CrysAlis PRO; Agilent, 2010)'
_exptl_crystal_colour Colourless
_exptl_crystal_density_diffrn 1.498
_exptl_crystal_density_method 'not measured'
_exptl_crystal_description Block
_exptl_crystal_F_000 960
_exptl_crystal_size_max 0.02
_exptl_crystal_size_mid 0.01
_exptl_crystal_size_min 0.01
_refine_diff_density_max 1.164
_refine_diff_density_min -0.689
_refine_diff_density_rms 0.090
_refine_ls_extinction_method none
_refine_ls_goodness_of_fit_ref 1.028
_refine_ls_hydrogen_treatment mixed
_refine_ls_matrix_type full
_refine_ls_number_parameters 588
_refine_ls_number_reflns 8716
_refine_ls_number_restraints 0
_refine_ls_restrained_S_all 1.028
_refine_ls_R_factor_all 0.0784
_refine_ls_R_factor_gt 0.0587
_refine_ls_shift/su_max 0.001
_refine_ls_shift/su_mean 0.000
_refine_ls_structure_factor_coef Fsqd
_refine_ls_weighting_details 'calc w=1/[\s^2^(Fo^2^)+(0.0871P)^2^+1.2585P] where P=(Fo^2^+2Fc^2^)/3'
_refine_ls_weighting_scheme calc
_refine_ls_wR_factor_gt 0.1479
_refine_ls_wR_factor_ref 0.1636
_reflns_number_gt 6752
_reflns_number_total 8716
_reflns_threshold_expression >2sigma(I)
_cod_data_source_file ic5b00428_si_001.cif
_cod_data_source_block rgm491
_cod_depositor_comments
;
The following automatic conversions were performed:

'_symmetry_cell_setting' value 'Triclinic' changed to 'triclinic'
according to
/usr/data/users/saulius/crontab/automatic-downloads/rss-feeds/ACS/lib/dictionaries/cif_core.dic
dictionary named 'cif_core.dic' version 2.4.2 from 2011-04-26.

'_exptl_absorpt_correction_type' value 'Multi-Scan' changed to
'multi-scan' according to
/usr/data/users/saulius/crontab/automatic-downloads/rss-feeds/ACS/lib/dictionaries/cif_core.dic
dictionary named 'cif_core.dic' version 2.4.2 from 2011-04-26.

Automatic conversion script
Id: cif_fix_values 3271 2015-04-21 07:52:19Z andrius 

 Adding full bibliography for 4342833--4342842.cif.
;
_cod_original_cell_volume 2097.41(18)
_cod_original_sg_symbol_H-M P-1
_cod_database_code 4342842

loop_
_symmetry_equiv_pos_as_xyz
'x, y, z'
'-x, -y, -z'

loop_
_atom_site_label
_atom_site_type_symbol
_atom_site_fract_x
_atom_site_fract_y
_atom_site_fract_z
_atom_site_U_iso_or_equiv
_atom_site_adp_type
_atom_site_occupancy
_atom_site_symmetry_multiplicity
_atom_site_calc_flag
_atom_site_refinement_flags
Zn1 Zn 0.96742(3) 0.65632(3) 0.69925(3) 0.01963(12) Uani 1 1 d .
N1 N 1.0349(2) 0.7825(2) 0.57508(19) 0.0205(5) Uani 1 1 d .
C1 C 0.9931(3) 0.8453(3) 0.4849(2) 0.0247(6) Uani 1 1 d .
H1 H 0.9291 0.8331 0.4673 0.030 Uiso 1 1 calc R
N2 N 1.1274(2) 0.9553(2) 0.4383(2) 0.0257(5) Uani 1 1 d .
C2 C 1.0423(3) 0.9291(3) 0.4156(2) 0.0263(6) Uani 1 1 d .
H2 H 1.0141 0.9687 0.3502 0.032 Uiso 1 1 calc R
N3 N 1.11692(19) 0.6488(2) 0.75086(19) 0.0196(5) Uani 1 1 d .
C3 C 1.1678(2) 0.8928(3) 0.5298(2) 0.0233(6) Uani 1 1 d .
H3 H 1.2280 0.9094 0.5489 0.028 Uiso 1 1 calc R
N4 N 1.0516(2) 0.3149(2) 1.0167(2) 0.0296(6) Uani 1 1 d .
C4 C 1.1246(2) 0.8045(2) 0.5973(2) 0.0199(5) Uani 1 1 d .
N5 N 0.9876(2) 0.5120(2) 0.84638(19) 0.0217(5) Uani 1 1 d .
C5 C 1.1739(2) 0.7251(2) 0.6953(2) 0.0200(5) Uani 1 1 d .
N6 N 1.6436(2) 0.6007(3) 0.9023(2) 0.0319(6) Uani 1 1 d .
C6 C 1.2746(2) 0.7232(3) 0.7257(2) 0.0222(6) Uani 1 1 d .
H6 H 1.3119 0.7810 0.6877 0.027 Uiso 1 1 calc R
C7 C 1.3194(2) 0.6347(3) 0.8132(2) 0.0219(6) Uani 1 1 d .
C8 C 1.4312(2) 0.6233(3) 0.8450(2) 0.0234(6) Uani 1 1 d .
C9 C 1.4579(3) 0.7171(3) 0.8502(2) 0.0277(7) Uani 1 1 d .
H9 H 1.4050 0.7906 0.8336 0.033 Uiso 1 1 calc R
C10 C 1.5640(3) 0.7006(3) 0.8802(3) 0.0314(7) Uani 1 1 d .
H10 H 1.5809 0.7644 0.8854 0.038 Uiso 1 1 calc R
C11 C 1.6164(3) 0.5115(3) 0.8960(2) 0.0288(7) Uani 1 1 d .
H11 H 1.6718 0.4396 0.9111 0.035 Uiso 1 1 calc R
C12 C 1.5122(2) 0.5181(3) 0.8689(2) 0.0252(6) Uani 1 1 d .
H12 H 1.4967 0.4521 0.8666 0.030 Uiso 1 1 calc R
C13 C 1.2605(2) 0.5538(3) 0.8693(2) 0.0222(6) Uani 1 1 d .
H13 H 1.2903 0.4920 0.9288 0.027 Uiso 1 1 calc R
C14 C 1.1569(2) 0.5653(3) 0.8364(2) 0.0206(6) Uani 1 1 d .
C15 C 1.0857(2) 0.4852(3) 0.8889(2) 0.0207(6) Uani 1 1 d .
C16 C 1.1156(3) 0.3878(3) 0.9748(2) 0.0254(6) Uani 1 1 d .
H16 H 1.1839 0.3724 1.0049 0.030 Uiso 1 1 calc R
C17 C 0.9552(3) 0.3407(3) 0.9717(3) 0.0279(6) Uani 1 1 d .
H17 H 0.9081 0.2901 0.9983 0.033 Uiso 1 1 calc R
C18 C 0.9236(2) 0.4393(3) 0.8877(2) 0.0244(6) Uani 1 1 d .
H18 H 0.8544 0.4557 0.8585 0.029 Uiso 1 1 calc R
N21 N 1.0207(2) 0.5095(2) 0.6464(2) 0.0215(5) Uani 1 1 d .
C21 C 1.1231(2) 0.4382(3) 0.6492(3) 0.0267(6) Uani 1 1 d .
H21 H 1.1848 0.4568 0.6637 0.032 Uiso 1 1 calc R
N22 N 1.0562(2) 0.3080(3) 0.6106(3) 0.0366(7) Uani 1 1 d .
C22 C 1.1405(3) 0.3377(3) 0.6312(3) 0.0307(7) Uani 1 1 d .
H22 H 1.2141 0.2887 0.6336 0.037 Uiso 1 1 calc R
N23 N 0.82296(19) 0.6499(2) 0.64981(19) 0.0192(5) Uani 1 1 d .
C23 C 0.9540(3) 0.3794(3) 0.6086(3) 0.0309(7) Uani 1 1 d .
H23 H 0.8924 0.3603 0.5945 0.037 Uiso 1 1 calc R
N24 N 0.6661(2) 0.9888(2) 0.7242(2) 0.0311(6) Uani 1 1 d .
C24 C 0.9353(2) 0.4798(3) 0.6264(2) 0.0219(6) Uani 1 1 d .
N25 N 0.8374(2) 0.7927(2) 0.73051(19) 0.0212(5) Uani 1 1 d .
C25 C 0.8238(2) 0.5613(3) 0.6259(2) 0.0199(5) Uani 1 1 d .
N26 N 0.3256(2) 0.5947(3) 0.5269(2) 0.0285(6) Uani 1 1 d .
C26 C 0.7259(2) 0.5484(3) 0.6031(2) 0.0214(6) Uani 1 1 d .
H26 H 0.7264 0.4827 0.5895 0.026 Uiso 1 1 calc R
C27 C 0.6266(2) 0.6341(3) 0.6005(2) 0.0213(6) Uani 1 1 d .
C28 C 0.5212(2) 0.6217(3) 0.5757(2) 0.0209(6) Uani 1 1 d .
C29 C 0.4917(2) 0.5175(3) 0.6234(2) 0.0238(6) Uani 1 1 d .
H29 H 0.5377 0.4536 0.6726 0.029 Uiso 1 1 calc R
C30 C 0.3935(3) 0.5099(3) 0.5969(3) 0.0272(6) Uani 1 1 d .
H30 H 0.3729 0.4395 0.6310 0.033 Uiso 1 1 calc R
C31 C 0.3568(2) 0.6929(3) 0.4797(3) 0.0268(6) Uani 1 1 d .
H31 H 0.3118 0.7530 0.4274 0.032 Uiso 1 1 calc R
C32 C 0.4517(2) 0.7122(3) 0.5028(3) 0.0251(6) Uani 1 1 d .
H32 H 0.4683 0.7849 0.4698 0.030 Uiso 1 1 calc R
C33 C 0.6281(2) 0.7281(3) 0.6225(2) 0.0220(6) Uani 1 1 d .
H33 H 0.5622 0.7887 0.6188 0.026 Uiso 1 1 calc R
C34 C 0.7284(2) 0.7315(2) 0.6499(2) 0.0198(5) Uani 1 1 d .
C35 C 0.7401(2) 0.8185(3) 0.6868(2) 0.0208(6) Uani 1 1 d .
C36 C 0.6567(3) 0.9177(3) 0.6820(3) 0.0276(7) Uani 1 1 d .
H36 H 0.5906 0.9358 0.6476 0.033 Uiso 1 1 calc R
C37 C 0.7616(3) 0.9598(3) 0.7705(3) 0.0275(6) Uani 1 1 d .
H37 H 0.7706 1.0068 0.8031 0.033 Uiso 1 1 calc R
C38 C 0.8480(3) 0.8630(3) 0.7725(2) 0.0234(6) Uani 1 1 d .
H38 H 0.9155 0.8469 0.8041 0.028 Uiso 1 1 calc R
B40 B 0.7624(4) 0.2366(4) 0.8154(4) 0.0453(11) Uani 1 1 d .
F41 F 0.7859(4) 0.2259(3) 0.7227(2) 0.0814(11) Uani 1 1 d .
F42 F 0.7849(4) 0.1282(2) 0.8865(2) 0.0778(10) Uani 1 1 d .
F43 F 0.6513(3) 0.2933(4) 0.8168(4) 0.1062(15) Uani 1 1 d .
F44 F 0.8258(3) 0.3007(3) 0.8246(3) 0.0756(10) Uani 1 1 d .
B50 B 0.6617(3) 0.9671(3) 0.3583(4) 0.0330(8) Uani 1 1 d .
F51 F 0.6044(3) 0.8842(3) 0.3885(2) 0.0675(8) Uani 1 1 d .
F52 F 0.60216(17) 1.06126(19) 0.3834(2) 0.0422(5) Uani 1 1 d .
F53 F 0.6722(4) 1.0019(3) 0.2559(3) 0.1026(15) Uani 1 1 d .
F54 F 0.7604(3) 0.9228(4) 0.4025(5) 0.140(2) Uani 1 1 d .
N60 N 1.0818(3) 0.8968(3) 0.8332(3) 0.0497(9) Uani 1 1 d .
C60 C 1.0908(4) 0.9698(4) 0.8541(3) 0.0441(9) Uani 1 1 d .
C61 C 1.1017(5) 1.0634(5) 0.8804(4) 0.0625(13) Uani 1 1 d .
H61A H 1.0290 1.1202 0.8754 0.094 Uiso 1 1 calc R
H61B H 1.1557 1.1011 0.8347 0.094 Uiso 1 1 calc R
H61C H 1.1275 1.0314 0.9489 0.094 Uiso 1 1 calc R
N70 N 1.3128(4) 0.3092(4) 0.8284(4) 0.0768(15) Uani 1 1 d .
C70 C 1.3856(4) 0.2323(5) 0.8328(4) 0.0596(12) Uani 1 1 d .
C71 C 1.4792(6) 0.1357(7) 0.8316(9) 0.127(4) Uani 1 1 d .
H71A H 1.4520 0.0686 0.8427 0.191 Uiso 1 1 calc R
H71B H 1.5303 0.1164 0.8844 0.191 Uiso 1 1 calc R
H71C H 1.5187 0.1569 0.7668 0.191 Uiso 1 1 calc R

loop_
_atom_site_aniso_label
_atom_site_aniso_U_11
_atom_site_aniso_U_22
_atom_site_aniso_U_33
_atom_site_aniso_U_23
_atom_site_aniso_U_13
_atom_site_aniso_U_12
Zn1 0.01072(18) 0.0197(2) 0.0294(2) -0.00864(16) -0.00792(14) -0.00263(14)
N1 0.0145(11) 0.0193(11) 0.0289(13) -0.0096(10) -0.0057(9) -0.0027(9)
C1 0.0200(14) 0.0227(14) 0.0341(16) -0.0131(13) -0.0087(12) -0.0024(11)
N2 0.0223(12) 0.0210(12) 0.0316(14) -0.0079(11) -0.0043(10) -0.0034(10)
C2 0.0229(14) 0.0265(15) 0.0272(15) -0.0102(12) -0.0079(12) 0.0000(12)
N3 0.0108(10) 0.0208(11) 0.0285(13) -0.0099(10) -0.0065(9) -0.0022(9)
C3 0.0161(13) 0.0236(14) 0.0295(15) -0.0093(12) -0.0050(11) -0.0034(11)
N4 0.0248(13) 0.0280(13) 0.0324(14) -0.0040(11) -0.0067(11) -0.0092(11)
C4 0.0139(12) 0.0203(13) 0.0266(15) -0.0103(11) -0.0056(11) -0.0017(10)
N5 0.0129(11) 0.0241(12) 0.0282(13) -0.0088(10) -0.0062(9) -0.0038(9)
C5 0.0116(12) 0.0208(13) 0.0261(14) -0.0083(11) -0.0049(10) -0.0009(10)
N6 0.0185(12) 0.0437(16) 0.0301(14) -0.0042(12) -0.0096(11) -0.0125(12)
C6 0.0162(13) 0.0237(14) 0.0272(15) -0.0080(12) -0.0035(11) -0.0069(11)
C7 0.0118(12) 0.0274(14) 0.0283(15) -0.0119(12) -0.0046(11) -0.0039(11)
C8 0.0145(13) 0.0308(15) 0.0228(14) -0.0053(12) -0.0059(11) -0.0070(12)
C9 0.0195(14) 0.0315(16) 0.0314(16) -0.0063(13) -0.0091(12) -0.0092(12)
C10 0.0255(16) 0.0356(17) 0.0326(17) -0.0057(14) -0.0114(13) -0.0123(14)
C11 0.0167(14) 0.0352(17) 0.0293(16) -0.0051(13) -0.0058(12) -0.0066(12)
C12 0.0161(13) 0.0318(16) 0.0266(15) -0.0084(13) -0.0049(11) -0.0062(12)
C13 0.0150(13) 0.0269(14) 0.0237(14) -0.0080(12) -0.0057(11) -0.0038(11)
C14 0.0125(12) 0.0255(14) 0.0251(14) -0.0105(12) -0.0045(10) -0.0039(11)
C15 0.0142(12) 0.0237(14) 0.0252(14) -0.0098(12) -0.0034(11) -0.0043(11)
C16 0.0180(13) 0.0269(15) 0.0279(15) -0.0047(12) -0.0068(12) -0.0060(11)
C17 0.0231(15) 0.0295(16) 0.0334(17) -0.0101(13) -0.0010(13) -0.0123(12)
C18 0.0167(13) 0.0264(15) 0.0329(16) -0.0116(13) -0.0039(12) -0.0073(11)
N21 0.0120(11) 0.0222(12) 0.0319(13) -0.0112(10) -0.0054(9) -0.0029(9)
C21 0.0128(13) 0.0277(15) 0.0384(17) -0.0117(13) -0.0061(12) -0.0021(11)
N22 0.0216(13) 0.0333(15) 0.064(2) -0.0319(15) -0.0092(13) 0.0023(11)
C22 0.0157(14) 0.0321(16) 0.0441(19) -0.0191(15) -0.0054(13) 0.0029(12)
N23 0.0122(10) 0.0194(11) 0.0272(12) -0.0085(10) -0.0075(9) -0.0028(9)
C23 0.0145(13) 0.0326(17) 0.053(2) -0.0263(16) -0.0080(13) -0.0001(12)
N24 0.0216(13) 0.0277(14) 0.0501(18) -0.0223(13) -0.0032(12) -0.0035(11)
C24 0.0129(12) 0.0223(14) 0.0311(15) -0.0116(12) -0.0060(11) -0.0010(11)
N25 0.0154(11) 0.0214(12) 0.0276(13) -0.0088(10) -0.0046(9) -0.0047(9)
C25 0.0126(12) 0.0231(13) 0.0248(14) -0.0105(11) -0.0028(10) -0.0027(11)
N26 0.0139(11) 0.0350(14) 0.0466(17) -0.0262(13) -0.0043(11) -0.0037(10)
C26 0.0144(13) 0.0231(13) 0.0313(15) -0.0138(12) -0.0052(11) -0.0042(11)
C27 0.0137(12) 0.0236(14) 0.0278(15) -0.0099(12) -0.0053(11) -0.0042(11)
C28 0.0120(12) 0.0263(14) 0.0298(15) -0.0152(12) -0.0038(11) -0.0045(11)
C29 0.0148(13) 0.0267(15) 0.0337(16) -0.0155(13) -0.0012(11) -0.0051(11)
C30 0.0176(14) 0.0303(16) 0.0418(18) -0.0203(14) 0.0014(13) -0.0096(12)
C31 0.0137(13) 0.0319(16) 0.0394(18) -0.0202(14) -0.0084(12) 0.0004(11)
C32 0.0132(13) 0.0259(14) 0.0396(17) -0.0164(13) -0.0068(12) -0.0017(11)
C33 0.0110(12) 0.0236(14) 0.0309(15) -0.0106(12) -0.0055(11) -0.0011(10)
C34 0.0113(12) 0.0202(13) 0.0270(14) -0.0078(11) -0.0049(10) -0.0023(10)
C35 0.0124(12) 0.0217(13) 0.0297(15) -0.0101(12) -0.0058(11) -0.0034(10)
C36 0.0168(13) 0.0240(14) 0.0466(19) -0.0183(14) -0.0071(13) -0.0020(11)
C37 0.0257(15) 0.0276(15) 0.0347(17) -0.0164(13) -0.0017(13) -0.0081(13)
C38 0.0209(14) 0.0232(14) 0.0269(15) -0.0075(12) -0.0070(11) -0.0068(11)
B40 0.052(3) 0.032(2) 0.055(3) -0.014(2) -0.019(2) -0.0095(19)
F41 0.130(3) 0.083(2) 0.0562(18) -0.0239(16) -0.0095(19) -0.065(2)
F42 0.133(3) 0.0384(14) 0.0594(18) -0.0104(13) -0.0338(19) -0.0155(17)
F43 0.061(2) 0.077(2) 0.186(5) -0.062(3) -0.036(3) 0.0055(18)
F44 0.087(2) 0.0678(19) 0.101(3) -0.0449(18) -0.0247(19) -0.0320(18)
B50 0.0194(16) 0.0244(17) 0.055(3) -0.0150(17) -0.0058(16) -0.0036(14)
F51 0.084(2) 0.0552(16) 0.079(2) -0.0230(15) 0.0049(17) -0.0473(16)
F52 0.0219(9) 0.0347(11) 0.0712(16) -0.0250(11) -0.0042(10) -0.0007(8)
F53 0.168(4) 0.058(2) 0.071(2) -0.0250(17) 0.043(3) -0.035(2)
F54 0.0516(19) 0.107(3) 0.311(7) -0.147(4) -0.106(3) 0.0494(19)
N60 0.046(2) 0.052(2) 0.055(2) -0.0120(18) -0.0100(17) -0.0249(17)
C60 0.040(2) 0.044(2) 0.045(2) -0.0058(18) -0.0104(17) -0.0174(18)
C61 0.074(3) 0.061(3) 0.063(3) -0.024(3) -0.007(3) -0.030(3)
N70 0.063(3) 0.060(3) 0.079(3) -0.022(2) 0.001(2) 0.018(2)
C70 0.052(3) 0.059(3) 0.061(3) -0.030(2) 0.002(2) 0.003(2)
C71 0.059(4) 0.117(6) 0.243(12) -0.136(8) -0.034(6) 0.032(4)

loop_
_atom_type_symbol
_atom_type_description
_atom_type_scat_dispersion_real
_atom_type_scat_dispersion_imag
_atom_type_scat_source
C C 0.0181 0.0091 'International Tables Vol C Tables 4.2.6.8 and 6.1.1.4'
H H 0.0000 0.0000 'International Tables Vol C Tables 4.2.6.8 and 6.1.1.4'
B B 0.0090 0.0039 'International Tables Vol C Tables 4.2.6.8 and 6.1.1.4'
N N 0.0311 0.0180 'International Tables Vol C Tables 4.2.6.8 and 6.1.1.4'
F F 0.0727 0.0534 'International Tables Vol C Tables 4.2.6.8 and 6.1.1.4'
Zn Zn -1.5491 0.6778 'International Tables Vol C Tables 4.2.6.8 and 6.1.1.4'

loop_
_geom_angle_atom_site_label_1
_geom_angle_atom_site_label_2
_geom_angle_atom_site_label_3
_geom_angle
N23 Zn1 N3 175.46(10)
N23 Zn1 N25 76.09(9)
N3 Zn1 N25 107.90(9)
N23 Zn1 N1 106.74(9)
N3 Zn1 N1 75.63(10)
N25 Zn1 N1 91.73(9)
N23 Zn1 N5 101.96(9)
N3 Zn1 N5 75.25(9)
N25 Zn1 N5 102.43(10)
N1 Zn1 N5 150.33(9)
N23 Zn1 N21 74.73(9)
N3 Zn1 N21 101.19(9)
N25 Zn1 N21 150.73(9)
N1 Zn1 N21 98.63(9)
N5 Zn1 N21 81.64(10)
C1 N1 C4 117.6(3)
C1 N1 Zn1 127.8(2)
C4 N1 Zn1 114.4(2)
N1 C1 C2 120.7(3)
N1 C1 H1 119.7
C2 C1 H1 119.7
C2 N2 C3 116.5(3)
N2 C2 C1 122.2(3)
N2 C2 H2 118.9
C1 C2 H2 118.9
C14 N3 C5 120.9(2)
C14 N3 Zn1 119.84(19)
C5 N3 Zn1 119.2(2)
N2 C3 C4 122.1(3)
N2 C3 H3 118.9
C4 C3 H3 118.9
C16 N4 C17 116.7(3)
N1 C4 C3 120.8(3)
N1 C4 C5 115.2(3)
C3 C4 C5 124.0(3)
C18 N5 C15 117.6(3)
C18 N5 Zn1 127.1(2)
C15 N5 Zn1 114.27(19)
N3 C5 C6 121.5(3)
N3 C5 C4 114.5(2)
C6 C5 C4 123.8(3)
C10 N6 C11 116.5(3)
C5 C6 C7 118.4(3)
C5 C6 H6 120.8
C7 C6 H6 120.8
C6 C7 C13 119.4(3)
C6 C7 C8 120.5(3)
C13 C7 C8 120.0(3)
C12 C8 C9 118.5(3)
C12 C8 C7 120.2(3)
C9 C8 C7 121.4(3)
C10 C9 C8 118.4(3)
C10 C9 H9 120.8
C8 C9 H9 120.8
N6 C10 C9 124.1(3)
N6 C10 H10 117.9
C9 C10 H10 117.9
N6 C11 C12 124.0(3)
N6 C11 H11 118.0
C12 C11 H11 118.0
C11 C12 C8 118.5(3)
C11 C12 H12 120.8
C8 C12 H12 120.8
C7 C13 C14 118.6(3)
C7 C13 H13 120.7
C14 C13 H13 120.7
N3 C14 C13 121.0(3)
N3 C14 C15 114.9(2)
C13 C14 C15 124.1(3)
N5 C15 C16 120.4(3)
N5 C15 C14 115.3(3)
C16 C15 C14 124.2(3)
N4 C16 C15 122.2(3)
N4 C16 H16 118.9
C15 C16 H16 118.9
N4 C17 C18 121.3(3)
N4 C17 H17 119.3
C18 C17 H17 119.3
N5 C18 C17 121.6(3)
N5 C18 H18 119.2
C17 C18 H18 119.2
C21 N21 C24 117.8(3)
C21 N21 Zn1 127.3(2)
C24 N21 Zn1 113.85(19)
N21 C21 C22 121.0(3)
N21 C21 H21 119.5
C22 C21 H21 119.5
C22 N22 C23 117.0(3)
N22 C22 C21 121.6(3)
N22 C22 H22 119.2
C21 C22 H22 119.2
C25 N23 C34 121.2(2)
C25 N23 Zn1 119.99(19)
C34 N23 Zn1 118.66(19)
N22 C23 C24 122.1(3)
N22 C23 H23 118.9
C24 C23 H23 118.9
C37 N24 C36 116.4(3)
N21 C24 C23 120.5(3)
N21 C24 C25 115.2(3)
C23 C24 C25 124.3(3)
C38 N25 C35 117.6(3)
C38 N25 Zn1 127.9(2)
C35 N25 Zn1 113.50(19)
N23 C25 C26 121.1(3)
N23 C25 C24 114.9(2)
C26 C25 C24 124.0(3)
C30 N26 C31 116.5(3)
C25 C26 C27 118.6(3)
C25 C26 H26 120.7
C27 C26 H26 120.7
C33 C27 C26 119.3(3)
C33 C27 C28 121.5(3)
C26 C27 C28 119.2(3)
C32 C28 C29 118.7(3)
C32 C28 C27 121.0(3)
C29 C28 C27 120.3(3)
C30 C29 C28 118.1(3)
C30 C29 H29 120.9
C28 C29 H29 120.9
N26 C30 C29 124.6(3)
N26 C30 H30 117.7
C29 C30 H30 117.7
N26 C31 C32 123.9(3)
N26 C31 H31 118.0
C32 C31 H31 118.0
C28 C32 C31 118.0(3)
C28 C32 H32 121.0
C31 C32 H32 121.0
C27 C33 C34 118.6(3)
C27 C33 H33 120.7
C34 C33 H33 120.7
N23 C34 C33 121.1(3)
N23 C34 C35 114.3(2)
C33 C34 C35 124.5(3)
N25 C35 C36 120.8(3)
N25 C35 C34 115.4(3)
C36 C35 C34 123.7(3)
N24 C36 C35 122.1(3)
N24 C36 H36 119.0
C35 C36 H36 119.0
N24 C37 C38 122.2(3)
N24 C37 H37 118.9
C38 C37 H37 118.9
N25 C38 C37 120.8(3)
N25 C38 H38 119.6
C37 C38 H38 119.6
F42 B40 F44 111.9(4)
F42 B40 F43 111.4(5)
F44 B40 F43 109.9(4)
F42 B40 F41 107.7(4)
F44 B40 F41 109.0(4)
F43 B40 F41 106.7(4)
F54 B50 F51 109.8(4)
F54 B50 F53 112.6(5)
F51 B50 F53 105.6(4)
F54 B50 F52 108.5(3)
F51 B50 F52 110.8(3)
F53 B50 F52 109.5(3)
N60 C60 C61 179.7(5)
C60 C61 H61A 109.5
C60 C61 H61B 109.5
H61A C61 H61B 109.5
C60 C61 H61C 109.5
H61A C61 H61C 109.5
H61B C61 H61C 109.5
N70 C70 C71 176.4(7)
C70 C71 H71A 109.5
C70 C71 H71B 109.5
H71A C71 H71B 109.5
C70 C71 H71C 109.5
H71A C71 H71C 109.5
H71B C71 H71C 109.5

loop_
_geom_bond_atom_site_label_1
_geom_bond_atom_site_label_2
_geom_bond_distance
Zn1 N23 2.079(2)
Zn1 N3 2.081(2)
Zn1 N25 2.177(3)
Zn1 N1 2.181(3)
Zn1 N5 2.214(3)
Zn1 N21 2.229(3)
N1 C1 1.331(4)
N1 C4 1.351(4)
C1 C2 1.397(5)
C1 H1 0.9500
N2 C2 1.332(4)
N2 C3 1.339(4)
C2 H2 0.9500
N3 C14 1.332(4)
N3 C5 1.336(4)
C3 C4 1.384(4)
C3 H3 0.9500
N4 C16 1.334(4)
N4 C17 1.348(4)
C4 C5 1.483(4)
N5 C18 1.333(4)
N5 C15 1.346(4)
C5 C6 1.388(4)
N6 C10 1.336(5)
N6 C11 1.343(5)
C6 C7 1.391(4)
C6 H6 0.9500
C7 C13 1.394(4)
C7 C8 1.486(4)
C8 C12 1.389(4)
C8 C9 1.393(4)
C9 C10 1.389(4)
C9 H9 0.9500
C10 H10 0.9500
C11 C12 1.389(4)
C11 H11 0.9500
C12 H12 0.9500
C13 C14 1.396(4)
C13 H13 0.9500
C14 C15 1.487(4)
C15 C16 1.385(4)
C16 H16 0.9500
C17 C18 1.379(5)
C17 H17 0.9500
C18 H18 0.9500
N21 C21 1.338(4)
N21 C24 1.346(4)
C21 C22 1.386(5)
C21 H21 0.9500
N22 C22 1.336(4)
N22 C23 1.339(4)
C22 H22 0.9500
N23 C25 1.330(4)
N23 C34 1.338(4)
C23 C24 1.380(4)
C23 H23 0.9500
N24 C37 1.339(4)
N24 C36 1.340(4)
C24 C25 1.483(4)
N25 C38 1.331(4)
N25 C35 1.348(4)
C25 C26 1.391(4)
N26 C30 1.336(5)
N26 C31 1.339(4)
C26 C27 1.398(4)
C26 H26 0.9500
C27 C33 1.391(4)
C27 C28 1.488(4)
C28 C32 1.394(4)
C28 C29 1.396(4)
C29 C30 1.384(4)
C29 H29 0.9500
C30 H30 0.9500
C31 C32 1.398(4)
C31 H31 0.9500
C32 H32 0.9500
C33 C34 1.392(4)
C33 H33 0.9500
C34 C35 1.485(4)
C35 C36 1.384(4)
C36 H36 0.9500
C37 C38 1.392(5)
C37 H37 0.9500
C38 H38 0.9500
B40 F42 1.357(6)
B40 F44 1.366(5)
B40 F43 1.372(6)
B40 F41 1.397(6)
B50 F54 1.338(5)
B50 F51 1.370(4)
B50 F53 1.381(6)
B50 F52 1.391(5)
N60 C60 1.148(6)
C60 C61 1.463(6)
C61 H61A 0.9800
C61 H61B 0.9800
C61 H61C 0.9800
N70 C70 1.126(7)
C70 C71 1.448(7)
C71 H71A 0.9800
C71 H71B 0.9800
C71 H71C 0.9800
